data_2224087
loop_
_publ_author_name
'Liu, Yu-Fen'
'Rong, Da-Fu'
'Xia, Hai-Tao'
'Wang, Da-Qi'

_publ_section_title
Di-\m-chlorido-bis[chlorido(<i>N</i>,<i>N</i>'-dibenzylpropane-1,2-diamine-\k^2^<i>N</i>,<i>N</i>')copper(II)]
_journal_coeditor_code XU2644
_journal_issue 11
_journal_name_full 'Acta Crystallographica Section E'
_journal_page_first m1492
_journal_paper_doi 10.1107/S1600536809044997
_journal_volume 65
_journal_year 2009
_chemical_formula_iupac '[Cu2 Cl4 (C17 H22 N2)2]'
_chemical_formula_moiety 'C34 H44 Cl4 Cu2 N4'
_chemical_formula_sum 'C34 H44 Cl4 Cu2 N4'
_chemical_formula_weight 777.61
_chemical_name_systematic
;
Di-\m-chlorido-bis[chlorido(<i>N</i>,<i>N</i>'-dibenzylpropane-1,2-
diamine-\k^2^<i>N</i>,<i>N</i>')copper(II)]
;
_space_group_IT_number 15
_symmetry_cell_setting monoclinic
_symmetry_space_group_name_Hall '-C 2yc'
_symmetry_space_group_name_H-M 'C 1 2/c 1'
_atom_sites_solution_hydrogens geom
_atom_sites_solution_primary direct
_atom_sites_solution_secondary difmap
_audit_creation_method SHELXL-97
_cell_angle_alpha 90.00
_cell_angle_beta 114.317(2)
_cell_angle_gamma 90.00
_cell_formula_units_Z 4
_cell_length_a 21.070(2)
_cell_length_b 13.7377(17)
_cell_length_c 13.2449(16)
_cell_measurement_reflns_used 1854
_cell_measurement_temperature 298(2)
_cell_measurement_theta_max 25.316
_cell_measurement_theta_min 2.765
_cell_volume 3493.7(7)
_computing_cell_refinement 'SAINT (Siemens, 1996)'
_computing_data_collection 'SMART (Siemens, 1996)'
_computing_data_reduction 'SAINT (Siemens, 1996)'
_computing_molecular_graphics 'SHELXTL (Sheldrick, 2008)'
_computing_publication_material 'SHELXTL (Sheldrick, 2008)'
_computing_structure_refinement 'SHELXTL (Sheldrick, 2008)'
_computing_structure_solution 'SHELXTL (Sheldrick, 2008)'
_diffrn_ambient_temperature 298(2)
_diffrn_measured_fraction_theta_full 0.998
_diffrn_measured_fraction_theta_max 0.998
_diffrn_measurement_device_type 'Siemens SMART 1000 CCD area-detector'
_diffrn_measurement_method '\f and \w'
_diffrn_radiation_monochromator graphite
_diffrn_radiation_source 'fine-focus sealed tube'
_diffrn_radiation_type MoK\a
_diffrn_radiation_wavelength 0.71073
_diffrn_reflns_av_R_equivalents 0.0521
_diffrn_reflns_av_sigmaI/netI 0.0714
_diffrn_reflns_limit_h_max 21
_diffrn_reflns_limit_h_min -25
_diffrn_reflns_limit_k_max 16
_diffrn_reflns_limit_k_min -16
_diffrn_reflns_limit_l_max 15
_diffrn_reflns_limit_l_min -10
_diffrn_reflns_number 8528
_diffrn_reflns_theta_full 25.01
_diffrn_reflns_theta_max 25.01
_diffrn_reflns_theta_min 1.82
_diffrn_standards_decay_% 0
_diffrn_standards_interval_count 0
_diffrn_standards_interval_time 0
_diffrn_standards_number 0
_exptl_absorpt_coefficient_mu 1.554
_exptl_absorpt_correction_T_max 0.8601
_exptl_absorpt_correction_T_min 0.7464
_exptl_absorpt_correction_type multi-scan
_exptl_absorpt_process_details '(SADABS; Sheldrick, 1996)'
_exptl_crystal_colour blue
_exptl_crystal_density_diffrn 1.478
_exptl_crystal_density_method 'not measured'
_exptl_crystal_description block
_exptl_crystal_F_000 1608
_exptl_crystal_size_max 0.20
_exptl_crystal_size_mid 0.18
_exptl_crystal_size_min 0.10
_refine_diff_density_max 0.589
_refine_diff_density_min -0.674
_refine_ls_extinction_method none
_refine_ls_goodness_of_fit_ref 1.057
_refine_ls_hydrogen_treatment constr
_refine_ls_matrix_type full
_refine_ls_number_parameters 199
_refine_ls_number_reflns 3077
_refine_ls_number_restraints 0
_refine_ls_restrained_S_all 1.057
_refine_ls_R_factor_all 0.0973
_refine_ls_R_factor_gt 0.0511
_refine_ls_shift/su_max 0.011
_refine_ls_shift/su_mean 0.001
_refine_ls_structure_factor_coef Fsqd
_refine_ls_weighting_details 'calc w=1/[\s^2^(Fo^2^)+(0.0084P)^2^+19.8791P] where P=(Fo^2^+2Fc^2^)/3'
_refine_ls_weighting_scheme calc
_refine_ls_wR_factor_gt 0.0873
_refine_ls_wR_factor_ref 0.1036
_reflns_number_gt 1858
_reflns_number_total 3077
_reflns_threshold_expression I>2\s(I)
_cod_data_source_file xu2644.cif
_cod_data_source_block I
_cod_depositor_comments
;
The following automatic conversions were performed:
'_symmetry_cell_setting' value 'Monoclinic' changed to 'monoclinic'
according to '/home/saulius/struct/CIF-dictionaries/cif_core.dic'
dictionary named 'cif_core.dic' version 2.4.1 from 2010-06-29.

Automatic conversion script
Id: cif_fix_enum 1527 2010-12-29 10:47:43Z saulius 

The following automatic conversions were performed:

'_symmetry_cell_setting' value 'Monoclinic' changed to 'monoclinic'
according to /home/saulius/struct/CIF-dictionaries/cif_core.dic
dictionary named 'cif_core.dic' version 2.4.1 from 2010-06-29.

Automatic conversion script
Id: cif_fix_values 1715 2011-07-08 13:25:40Z adriana 
;
_cod_original_cell_volume 3493.6(7)
_cod_original_sg_symbol_H-M 'C 2/c'
_cod_database_code 2224087
_cod_database_fobs_code 2224087

loop_
_symmetry_equiv_pos_as_xyz
'x, y, z'
'-x, y, -z+1/2'
'x+1/2, y+1/2, z'
'-x+1/2, y+1/2, -z+1/2'
'-x, -y, -z'
'x, -y, z-1/2'
'-x+1/2, -y+1/2, -z'
'x+1/2, -y+1/2, z-1/2'

loop_
_atom_site_type_symbol
_atom_site_label
_atom_site_fract_x
_atom_site_fract_y
_atom_site_fract_z
_atom_site_U_iso_or_equiv
_atom_site_adp_type
_atom_site_calc_flag
_atom_site_refinement_flags
_atom_site_occupancy
_atom_site_disorder_assembly
_atom_site_disorder_group
Cu Cu1 0.19407(3) 0.17462(5) 0.40049(6) 0.0413(2) Uani d . 1 . .
Cl Cl1 0.10161(7) 0.26002(11) 0.39737(13) 0.0528(4) Uani d . 1 . .
Cl Cl2 0.23408(8) 0.13479(12) 0.58229(13) 0.0534(4) Uani d . 1 . .
N N1 0.1603(2) 0.1813(3) 0.2330(4) 0.0419(11) Uani d . 1 . .
H H1 0.1558 0.2458 0.2160 0.050 Uiso calc R 1 . .
N N2 0.2780(2) 0.1094(3) 0.3951(4) 0.0414(12) Uani d . 1 . .
H H2 0.3158 0.1307 0.4549 0.050 Uiso calc R 1 . .
C C1 0.2153(3) 0.1442(4) 0.1974(5) 0.0459(15) Uani d . 1 . .
H H1A 0.2050 0.0758 0.1758 0.055 Uiso calc R 1 . .
C C2 0.2841(3) 0.1484(4) 0.2955(5) 0.0437(15) Uani d . 1 . .
H H2A 0.3182 0.1108 0.2804 0.052 Uiso calc R 1 . .
H H2B 0.3001 0.2154 0.3087 0.052 Uiso calc R 1 . .
C C3 0.2159(4) 0.2000(5) 0.0982(5) 0.071(2) Uani d . 1 . .
H H3A 0.1714 0.1938 0.0368 0.107 Uiso calc R 1 . .
H H3B 0.2514 0.1738 0.0782 0.107 Uiso calc R 1 . .
H H3C 0.2254 0.2675 0.1173 0.107 Uiso calc R 1 . .
C C4 0.0901(3) 0.1380(4) 0.1691(5) 0.0471(15) Uani d . 1 . .
H H4A 0.0782 0.1447 0.0905 0.056 Uiso calc R 1 . .
H H4B 0.0557 0.1736 0.1857 0.056 Uiso calc R 1 . .
C C5 0.0874(3) 0.0315(4) 0.1964(5) 0.0410(14) Uani d . 1 . .
C C6 0.0856(3) -0.0402(5) 0.1225(5) 0.0537(17) Uani d . 1 . .
H H6 0.0850 -0.0230 0.0542 0.064 Uiso calc R 1 . .
C C7 0.0847(3) -0.1367(5) 0.1488(7) 0.071(2) Uani d . 1 . .
H H7 0.0830 -0.1846 0.0981 0.085 Uiso calc R 1 . .
C C8 0.0864(3) -0.1628(5) 0.2511(7) 0.070(2) Uani d . 1 . .
H H8 0.0869 -0.2282 0.2697 0.084 Uiso calc R 1 . .
C C9 0.0873(3) -0.0925(5) 0.3243(6) 0.0627(19) Uani d . 1 . .
H H9 0.0877 -0.1097 0.3924 0.075 Uiso calc R 1 . .
C C10 0.0877(3) 0.0050(5) 0.2968(5) 0.0471(15) Uani d . 1 . .
H H10 0.0882 0.0528 0.3468 0.057 Uiso calc R 1 . .
C C11 0.2785(3) 0.0013(4) 0.4004(5) 0.0507(16) Uani d . 1 . .
H H11A 0.2485 -0.0240 0.3280 0.061 Uiso calc R 1 . .
H H11B 0.2592 -0.0189 0.4521 0.061 Uiso calc R 1 . .
C C12 0.3497(3) -0.0430(4) 0.4355(5) 0.0425(14) Uani d . 1 . .
C C13 0.3737(3) -0.0720(4) 0.3563(5) 0.0493(16) Uani d . 1 . .
H H13 0.3454 -0.0641 0.2813 0.059 Uiso calc R 1 . .
C C14 0.4395(3) -0.1126(4) 0.3890(7) 0.0607(19) Uani d . 1 . .
H H14 0.4556 -0.1309 0.3361 0.073 Uiso calc R 1 . .
C C15 0.4796(4) -0.1254(5) 0.4962(8) 0.075(2) Uani d . 1 . .
H H15 0.5233 -0.1537 0.5173 0.090 Uiso calc R 1 . .
C C16 0.4575(4) -0.0976(5) 0.5764(6) 0.080(2) Uani d . 1 . .
H H16 0.4860 -0.1065 0.6511 0.096 Uiso calc R 1 . .
C C17 0.3918(3) -0.0560(5) 0.5438(5) 0.0594(18) Uani d . 1 . .
H H17 0.3766 -0.0367 0.5974 0.071 Uiso calc R 1 . .

loop_
_atom_site_aniso_label
_atom_site_aniso_U_11
_atom_site_aniso_U_22
_atom_site_aniso_U_33
_atom_site_aniso_U_12
_atom_site_aniso_U_13
_atom_site_aniso_U_23
Cu1 0.0354(4) 0.0480(4) 0.0427(4) 0.0035(3) 0.0185(3) -0.0051(4)
Cl1 0.0399(8) 0.0628(10) 0.0571(10) 0.0081(7) 0.0213(8) -0.0107(8)
Cl2 0.0501(9) 0.0667(11) 0.0458(10) 0.0061(8) 0.0221(8) 0.0051(8)
N1 0.046(3) 0.038(3) 0.048(3) 0.001(2) 0.025(2) 0.000(2)
N2 0.039(3) 0.038(3) 0.046(3) 0.002(2) 0.016(2) -0.002(2)
C1 0.056(4) 0.039(4) 0.050(4) -0.003(3) 0.029(3) -0.008(3)
C2 0.043(3) 0.037(4) 0.061(4) 0.000(3) 0.032(3) -0.004(3)
C3 0.085(5) 0.083(5) 0.067(5) 0.011(4) 0.052(4) 0.017(4)
C4 0.040(3) 0.052(4) 0.043(4) 0.000(3) 0.010(3) -0.003(3)
C5 0.030(3) 0.049(4) 0.038(4) -0.001(3) 0.008(3) -0.006(3)
C6 0.053(4) 0.060(5) 0.058(4) -0.007(3) 0.033(4) -0.009(4)
C7 0.068(5) 0.051(5) 0.108(7) -0.008(4) 0.052(5) -0.023(4)
C8 0.059(4) 0.051(5) 0.107(7) 0.000(4) 0.042(5) 0.009(5)
C9 0.059(4) 0.064(5) 0.065(5) -0.004(4) 0.026(4) 0.012(4)
C10 0.039(3) 0.059(4) 0.046(4) -0.010(3) 0.020(3) -0.009(3)
C11 0.047(4) 0.040(4) 0.070(5) 0.002(3) 0.029(3) 0.004(3)
C12 0.043(3) 0.035(3) 0.051(4) 0.004(3) 0.021(3) 0.002(3)
C13 0.055(4) 0.042(4) 0.053(4) 0.001(3) 0.025(3) -0.010(3)
C14 0.064(5) 0.044(4) 0.087(6) 0.004(3) 0.044(5) -0.012(4)
C15 0.057(5) 0.060(5) 0.106(7) 0.023(4) 0.032(5) 0.005(5)
C16 0.071(5) 0.089(6) 0.059(5) 0.020(4) 0.006(4) 0.016(4)
C17 0.066(5) 0.069(5) 0.044(4) 0.012(4) 0.024(4) 0.004(3)

loop_
_atom_type_symbol
_atom_type_description
_atom_type_scat_dispersion_real
_atom_type_scat_dispersion_imag
_atom_type_scat_source
C C 0.0033 0.0016 'International Tables Vol C Tables 4.2.6.8 and 6.1.1.4'
H H 0.0000 0.0000 'International Tables Vol C Tables 4.2.6.8 and 6.1.1.4'
N N 0.0061 0.0033 'International Tables Vol C Tables 4.2.6.8 and 6.1.1.4'
Cl Cl 0.1484 0.1585 'International Tables Vol C Tables 4.2.6.8 and 6.1.1.4'
Cu Cu 0.3201 1.2651 'International Tables Vol C Tables 4.2.6.8 and 6.1.1.4'

loop_
_geom_angle_atom_site_label_1
_geom_angle_atom_site_label_2
_geom_angle_atom_site_label_3
_geom_angle_site_symmetry_1
_geom_angle_site_symmetry_3
_geom_angle
_geom_angle_publ_flag
N2 Cu1 N1 . . 84.19(18) ?
N2 Cu1 Cl1 . . 174.43(14) ?
N1 Cu1 Cl1 . . 92.59(13) ?
N2 Cu1 Cl2 . . 89.00(14) ?
N1 Cu1 Cl2 . . 168.46(14) ?
Cl1 Cu1 Cl2 . . 94.90(6) ?
N2 Cu1 Cl2 . 7_556 88.13(13) ?
N1 Cu1 Cl2 . 7_556 88.99(13) ?
Cl1 Cu1 Cl2 . 7_556 87.27(5) ?
Cl2 Cu1 Cl2 . 7_556 100.11(5) ?
C4 N1 C1 . . 113.5(4) ?
C4 N1 Cu1 . . 114.8(3) ?
C1 N1 Cu1 . . 110.9(3) ?
C4 N1 H1 . . 105.6 ?
C1 N1 H1 . . 105.6 ?
Cu1 N1 H1 . . 105.6 ?
C2 N2 C11 . . 113.8(4) ?
C2 N2 Cu1 . . 105.7(3) ?
C11 N2 Cu1 . . 115.6(3) ?
C2 N2 H2 . . 107.1 ?
C11 N2 H2 . . 107.1 ?
Cu1 N2 H2 . . 107.1 ?
C2 C1 N1 . . 108.0(4) ?
C2 C1 C3 . . 112.2(5) ?
N1 C1 C3 . . 112.3(5) ?
C2 C1 H1A . . 108.0 ?
N1 C1 H1A . . 108.0 ?
C3 C1 H1A . . 108.0 ?
N2 C2 C1 . . 110.6(4) ?
N2 C2 H2A . . 109.5 ?
C1 C2 H2A . . 109.5 ?
N2 C2 H2B . . 109.5 ?
C1 C2 H2B . . 109.5 ?
H2A C2 H2B . . 108.1 ?
C1 C3 H3A . . 109.5 ?
C1 C3 H3B . . 109.5 ?
H3A C3 H3B . . 109.5 ?
C1 C3 H3C . . 109.5 ?
H3A C3 H3C . . 109.5 ?
H3B C3 H3C . . 109.5 ?
N1 C4 C5 . . 112.0(4) ?
N1 C4 H4A . . 109.2 ?
C5 C4 H4A . . 109.2 ?
N1 C4 H4B . . 109.2 ?
C5 C4 H4B . . 109.2 ?
H4A C4 H4B . . 107.9 ?
C10 C5 C6 . . 119.0(6) ?
C10 C5 C4 . . 120.1(5) ?
C6 C5 C4 . . 120.9(5) ?
C7 C6 C5 . . 120.6(6) ?
C7 C6 H6 . . 119.7 ?
C5 C6 H6 . . 119.7 ?
C6 C7 C8 . . 120.0(7) ?
C6 C7 H7 . . 120.0 ?
C8 C7 H7 . . 120.0 ?
C9 C8 C7 . . 119.9(7) ?
C9 C8 H8 . . 120.0 ?
C7 C8 H8 . . 120.0 ?
C8 C9 C10 . . 119.8(7) ?
C8 C9 H9 . . 120.1 ?
C10 C9 H9 . . 120.1 ?
C5 C10 C9 . . 120.7(6) ?
C5 C10 H10 . . 119.6 ?
C9 C10 H10 . . 119.6 ?
N2 C11 C12 . . 113.9(4) ?
N2 C11 H11A . . 108.8 ?
C12 C11 H11A . . 108.8 ?
N2 C11 H11B . . 108.8 ?
C12 C11 H11B . . 108.8 ?
H11A C11 H11B . . 107.7 ?
C17 C12 C13 . . 118.6(6) ?
C17 C12 C11 . . 121.0(6) ?
C13 C12 C11 . . 120.4(6) ?
C14 C13 C12 . . 120.2(6) ?
C14 C13 H13 . . 119.9 ?
C12 C13 H13 . . 119.9 ?
C15 C14 C13 . . 120.0(7) ?
C15 C14 H14 . . 120.0 ?
C13 C14 H14 . . 120.0 ?
C14 C15 C16 . . 121.2(7) ?
C14 C15 H15 . . 119.4 ?
C16 C15 H15 . . 119.4 ?
C15 C16 C17 . . 119.0(7) ?
C15 C16 H16 . . 120.5 ?
C17 C16 H16 . . 120.5 ?
C12 C17 C16 . . 121.1(6) ?
C12 C17 H17 . . 119.5 ?
C16 C17 H17 . . 119.5 ?

loop_
_geom_bond_atom_site_label_1
_geom_bond_atom_site_label_2
_geom_bond_site_symmetry_2
_geom_bond_distance
_geom_bond_publ_flag
Cu1 N1 . 2.034(4) y
Cu1 N2 . 2.010(4) y
Cu1 Cl1 . 2.2598(15) y
Cu1 Cl2 . 2.2663(17) y
Cu1 Cl2 7_556 2.9858(18) y
N1 C4 . 1.493(6) ?
N1 C1 . 1.508(6) ?
N1 H1 . 0.9100 ?
N2 C2 . 1.477(6) ?
N2 C11 . 1.487(6) ?
N2 H2 . 0.9100 ?
C1 C2 . 1.497(7) ?
C1 C3 . 1.526(8) ?
C1 H1A . 0.9800 ?
C2 H2A . 0.9700 ?
C2 H2B . 0.9700 ?
C3 H3A . 0.9600 ?
C3 H3B . 0.9600 ?
C3 H3C . 0.9600 ?
C4 C5 . 1.514(7) ?
C4 H4A . 0.9700 ?
C4 H4B . 0.9700 ?
C5 C10 . 1.376(7) ?
C5 C6 . 1.379(7) ?
C6 C7 . 1.373(8) ?
C6 H6 . 0.9300 ?
C7 C8 . 1.388(10) ?
C7 H7 . 0.9300 ?
C8 C9 . 1.363(9) ?
C8 H8 . 0.9300 ?
C9 C10 . 1.388(8) ?
C9 H9 . 0.9300 ?
C10 H10 . 0.9300 ?
C11 C12 . 1.504(7) ?
C11 H11A . 0.9700 ?
C11 H11B . 0.9700 ?
C12 C17 . 1.352(8) ?
C12 C13 . 1.396(7) ?
C13 C14 . 1.389(8) ?
C13 H13 . 0.9300 ?
C14 C15 . 1.331(9) ?
C14 H14 . 0.9300 ?
C15 C16 . 1.378(10) ?
C15 H15 . 0.9300 ?
C16 C17 . 1.393(8) ?
C16 H16 . 0.9300 ?
C17 H17 . 0.9300 ?

loop_
_geom_hbond_atom_site_label_D
_geom_hbond_atom_site_label_H
_geom_hbond_atom_site_label_A
_geom_hbond_site_symmetry_A
_geom_hbond_distance_DH
_geom_hbond_distance_HA
_geom_hbond_distance_DA
_geom_hbond_angle_DHA
N2 H2 Cl1 7_556 0.91 2.51 3.386(5) 161.4

loop_
_geom_torsion_atom_site_label_1
_geom_torsion_atom_site_label_2
_geom_torsion_atom_site_label_3
_geom_torsion_atom_site_label_4
_geom_torsion_site_symmetry_1
_geom_torsion_site_symmetry_2
_geom_torsion_site_symmetry_3
_geom_torsion_site_symmetry_4
_geom_torsion
_geom_torsion_publ_flag
N2 Cu1 N1 C4 . . . . 125.7(4) ?
Cl1 Cu1 N1 C4 . . . . -58.9(3) ?
Cl2 Cu1 N1 C4 . . . . 71.6(8) ?
Cl2 Cu1 N1 C4 7_556 . . . -146.1(3) ?
N2 Cu1 N1 C1 . . . . -4.6(3) ?
Cl1 Cu1 N1 C1 . . . . 170.8(3) ?
Cl2 Cu1 N1 C1 . . . . -58.7(8) ?
Cl2 Cu1 N1 C1 7_556 . . . 83.6(3) ?
N1 Cu1 N2 C2 . . . . 28.3(3) ?
Cl2 Cu1 N2 C2 . . . . -161.0(3) ?
Cl2 Cu1 N2 C2 7_556 . . . -60.8(3) ?
Cl2 Cu1 N2 C11 . . . . 72.2(4) ?
Cl2 Cu1 N2 C11 7_556 . . . 172.3(4) ?
C4 N1 C1 C2 . . . . -151.2(4) ?
Cu1 N1 C1 C2 . . . . -20.1(5) ?
C4 N1 C1 C3 . . . . 84.5(6) ?
Cu1 N1 C1 C3 . . . . -144.4(4) ?
C11 N2 C2 C1 . . . . 79.6(5) ?
Cu1 N2 C2 C1 . . . . -48.4(5) ?
N1 C1 C2 N2 . . . . 45.4(6) ?
C3 C1 C2 N2 . . . . 169.7(5) ?
C1 N1 C4 C5 . . . . 69.9(6) ?
Cu1 N1 C4 C5 . . . . -59.2(5) ?
N1 C4 C5 C10 . . . . 72.6(6) ?
N1 C4 C5 C6 . . . . -106.4(6) ?
C10 C5 C6 C7 . . . . -0.5(9) ?
C4 C5 C6 C7 . . . . 178.5(5) ?
C5 C6 C7 C8 . . . . -0.8(10) ?
C6 C7 C8 C9 . . . . 1.5(11) ?
C7 C8 C9 C10 . . . . -1.1(10) ?
C6 C5 C10 C9 . . . . 0.9(9) ?
C4 C5 C10 C9 . . . . -178.1(5) ?
C8 C9 C10 C5 . . . . -0.2(9) ?
C2 N2 C11 C12 . . . . 77.4(6) ?
Cu1 N2 C11 C12 . . . . -160.0(4) ?
N2 C11 C12 C17 . . . . 87.2(7) ?
N2 C11 C12 C13 . . . . -93.1(7) ?
C17 C12 C13 C14 . . . . -0.4(9) ?
C11 C12 C13 C14 . . . . 179.9(5) ?
C12 C13 C14 C15 . . . . 1.0(9) ?
C13 C14 C15 C16 . . . . -1.0(11) ?
C14 C15 C16 C17 . . . . 0.4(12) ?
C13 C12 C17 C16 . . . . -0.2(9) ?
C11 C12 C17 C16 . . . . 179.5(6) ?
C15 C16 C17 C12 . . . . 0.2(11) ?
